data_4306758
loop_
_publ_author_name
'Hao Lei'
'Bobby D. Ellis'
'Chengbao Ni'
'Fernande Grandjean'
'Gary J. Long'
'Philip P. Power'

_publ_contact_author_address
;
Department of Chemistry
University of California, Davis
1 Shields Ave
Davis, CA 95616
;
_publ_contact_author_email pppower@ucdavis.edu
_publ_contact_author_name 'Power, Philip P.'
_publ_section_title
;
An Arene-Stabilized Cobalt(I) Aryl: Reactions with CO and NO
;
_journal_name_full 'Inorganic Chemistry'
_journal_page_first 10205
_journal_page_last 10207
_journal_paper_doi 10.1021/ic8015782
_journal_volume 47
_journal_year 2008
_chemical_formula_moiety 'C49 H69 Co, C6 H14'
_chemical_formula_sum 'C55 H83 Co'
_chemical_formula_weight 803.14
_chemical_name_systematic
;
 ?
;
_space_group_IT_number 33
_symmetry_cell_setting orthorhombic
_symmetry_space_group_name_Hall 'P 2c -2n'
_symmetry_space_group_name_H-M 'P n a 21'
_atom_sites_solution_hydrogens geom
_atom_sites_solution_primary direct
_atom_sites_solution_secondary difmap
_audit_creation_method SHELXL-97
_cell_angle_alpha 90.00
_cell_angle_beta 90.00
_cell_angle_gamma 90.00
_cell_formula_units_Z 4
_cell_length_a 30.400(2)
_cell_length_b 10.9345(8)
_cell_length_c 14.7054(11)
_cell_measurement_reflns_used 8748
_cell_measurement_temperature 90(2)
_cell_measurement_theta_max 27.47
_cell_measurement_theta_min 2.29
_cell_volume 4888.2(6)
_computing_cell_refinement 'Bruker SAINT'
_computing_data_collection 'Bruker APEX2'
_computing_data_reduction 'Bruker SAINT'
_computing_molecular_graphics 'Bruker SHELXTL'
_computing_publication_material 'Bruker SHELXTL'
_computing_structure_refinement 'SHELXL-97 (Sheldrick, 1997)'
_computing_structure_solution 'SHELXS-97 (Sheldrick, 2008)'
_diffrn_ambient_temperature 90(2)
_diffrn_measured_fraction_theta_full 1.000
_diffrn_measured_fraction_theta_max 1.000
_diffrn_measurement_device_type 'Bruker APEX-II CCD'
_diffrn_measurement_method '\f and \w scans'
_diffrn_radiation_monochromator graphite
_diffrn_radiation_source 'fine-focus sealed tube'
_diffrn_radiation_type MoK\a
_diffrn_radiation_wavelength 0.71073
_diffrn_reflns_av_R_equivalents 0.0547
_diffrn_reflns_av_sigmaI/netI 0.0567
_diffrn_reflns_limit_h_max 39
_diffrn_reflns_limit_h_min -39
_diffrn_reflns_limit_k_max 13
_diffrn_reflns_limit_k_min -14
_diffrn_reflns_limit_l_max 19
_diffrn_reflns_limit_l_min -19
_diffrn_reflns_number 47176
_diffrn_reflns_theta_full 27.50
_diffrn_reflns_theta_max 27.50
_diffrn_reflns_theta_min 1.93
_diffrn_standards_number 0
_exptl_absorpt_coefficient_mu 0.384
_exptl_absorpt_correction_T_max 0.895
_exptl_absorpt_correction_T_min 0.768
_exptl_absorpt_correction_type multi-scan
_exptl_absorpt_process_details SADABS-2008/1
_exptl_crystal_colour green
_exptl_crystal_density_diffrn 1.091
_exptl_crystal_density_method 'not measured'
_exptl_crystal_description block
_exptl_crystal_F_000 1760
_exptl_crystal_size_max 0.54
_exptl_crystal_size_mid 0.44
_exptl_crystal_size_min 0.29
_refine_diff_density_max 0.603
_refine_diff_density_min -0.536
_refine_diff_density_rms 0.060
_refine_ls_abs_structure_details 'Flack H D (1983), Acta Cryst. A39, 876-881'
_refine_ls_abs_structure_Flack 0.025(14)
_refine_ls_extinction_method none
_refine_ls_goodness_of_fit_ref 1.095
_refine_ls_hydrogen_treatment constr
_refine_ls_matrix_type full
_refine_ls_number_parameters 524
_refine_ls_number_reflns 11217
_refine_ls_number_restraints 1
_refine_ls_restrained_S_all 1.095
_refine_ls_R_factor_all 0.0704
_refine_ls_R_factor_gt 0.0438
_refine_ls_shift/su_max 0.010
_refine_ls_shift/su_mean 0.000
_refine_ls_structure_factor_coef Fsqd
_refine_ls_weighting_details 'calc w=1/[\s^2^(Fo^2^)+(0.0519P)^2^+1.6711P] where P=(Fo^2^+2Fc^2^)/3'
_refine_ls_weighting_scheme calc
_refine_ls_wR_factor_gt 0.1062
_refine_ls_wR_factor_ref 0.1244
_reflns_number_gt 8813
_reflns_number_total 11217
_reflns_threshold_expression >2sigma(I)
_cod_data_source_file ic8015782_si_001_3.cif
_cod_data_source_block pna21
_cod_depositor_comments
;
The following automatic conversions were performed:
'_symmetry_cell_setting' value 'Orthorhombic' changed to 'orthorhombic'
according to '/home/saulius/struct/CIF-dictionaries/cif_core.dic'
dictionary named 'cif_core.dic' version 2.4.1 from 2010-06-29.

Automatic conversion script
Id: cif_fix_enum 1527 2010-12-29 10:47:43Z saulius 
;
_cod_original_cell_volume 4888.3(6)
_cod_database_code 4306758

loop_
_symmetry_equiv_pos_as_xyz
'x, y, z'
'-x, -y, z+1/2'
'x+1/2, -y+1/2, z'
'-x+1/2, y+1/2, z+1/2'

loop_
_atom_site_label
_atom_site_type_symbol
_atom_site_fract_x
_atom_site_fract_y
_atom_site_fract_z
_atom_site_U_iso_or_equiv
_atom_site_adp_type
_atom_site_occupancy
_atom_site_symmetry_multiplicity
_atom_site_calc_flag
_atom_site_refinement_flags
_atom_site_disorder_assembly
_atom_site_disorder_group
Co1 Co 0.869925(12) 0.56516(3) 0.89394(4) 0.03405(11) Uani 1 1 d . . .
C1 C 0.86746(7) 0.74988(18) 0.8929(2) 0.0154(4) Uani 1 1 d . . .
C2 C 0.85869(8) 0.8185(2) 0.81382(17) 0.0153(5) Uani 1 1 d . . .
C3 C 0.85950(8) 0.9471(2) 0.81393(18) 0.0169(5) Uani 1 1 d . . .
C4 C 0.86927(7) 1.00632(19) 0.8941(2) 0.0189(4) Uani 1 1 d . . .
H04 H 0.8706 1.0913 0.8942 0.023 Uiso 1 1 calc R . .
C5 C 0.87734(8) 0.9440(2) 0.97540(18) 0.0160(5) Uani 1 1 d . . .
C6 C 0.87615(8) 0.8155(2) 0.97346(17) 0.0147(5) Uani 1 1 d . . .
C7 C 0.84824(8) 0.7476(2) 0.72793(17) 0.0159(5) Uani 1 1 d . . .
C8 C 0.88285(8) 0.7069(2) 0.67108(17) 0.0171(5) Uani 1 1 d . . .
C9 C 0.87287(8) 0.6327(3) 0.59715(18) 0.0205(5) Uani 1 1 d . . .
H09 H 0.8957 0.6056 0.5603 0.025 Uiso 1 1 calc R . .
C10 C 0.83027(9) 0.5973(2) 0.57598(17) 0.0228(6) Uani 1 1 d . . .
C11 C 0.79651(9) 0.6430(2) 0.62978(18) 0.0225(6) Uani 1 1 d . . .
H11 H 0.7676 0.6226 0.6156 0.027 Uiso 1 1 calc R . .
C12 C 0.80455(8) 0.7188(2) 0.70461(17) 0.0186(5) Uani 1 1 d . . .
C13 C 0.88284(8) 0.7425(2) 1.05990(17) 0.0162(5) Uani 1 1 d . . .
C14 C 0.84623(8) 0.7147(2) 1.11432(18) 0.0196(5) Uani 1 1 d . . .
C15 C 0.85095(9) 0.6321(2) 1.18611(18) 0.0217(6) Uani 1 1 d . . .
H15 H 0.8265 0.6130 1.2214 0.026 Uiso 1 1 calc R . .
C16 C 0.89117(9) 0.5776(2) 1.20629(17) 0.0215(5) Uani 1 1 d . . .
C17 C 0.92754(8) 0.6134(2) 1.15556(17) 0.0216(5) Uani 1 1 d . . .
H17 H 0.9549 0.5810 1.1703 0.026 Uiso 1 1 calc R . .
C18 C 0.92459(8) 0.6961(2) 1.08328(17) 0.0186(5) Uani 1 1 d . . .
C19 C 0.93048(8) 0.7449(3) 0.68695(18) 0.0220(6) Uani 1 1 d . . .
H19 H 0.9306 0.8063 0.7355 0.026 Uiso 1 1 calc R . .
C20 C 0.95860(9) 0.6380(3) 0.7183(2) 0.0332(7) Uani 1 1 d . . .
H20A H 0.9459 0.6028 0.7721 0.050 Uiso 1 1 calc R . .
H20B H 0.9878 0.6663 0.7315 0.050 Uiso 1 1 calc R . .
H20C H 0.9598 0.5773 0.6712 0.050 Uiso 1 1 calc R . .
C21 C 0.95037(9) 0.8039(3) 0.6025(2) 0.0317(7) Uani 1 1 d . . .
H21A H 0.9541 0.7431 0.5561 0.048 Uiso 1 1 calc R . .
H21B H 0.9784 0.8387 0.6175 0.048 Uiso 1 1 calc R . .
H21C H 0.9311 0.8671 0.5808 0.048 Uiso 1 1 calc R . .
C22 C 0.82267(9) 0.5139(3) 0.49449(19) 0.0309(7) Uani 1 1 d . . .
H22 H 0.8408 0.5461 0.4448 0.037 Uiso 1 1 calc R . .
C23 C 0.83957(11) 0.3853(3) 0.5148(2) 0.0388(8) Uani 1 1 d . . .
H23A H 0.8232 0.3511 0.5644 0.058 Uiso 1 1 calc R . .
H23B H 0.8702 0.3892 0.5308 0.058 Uiso 1 1 calc R . .
H23C H 0.8360 0.3349 0.4619 0.058 Uiso 1 1 calc R . .
C24 C 0.77557(10) 0.5109(3) 0.4599(2) 0.0389(8) Uani 1 1 d . . .
H24A H 0.7742 0.4632 0.4052 0.058 Uiso 1 1 calc R . .
H24B H 0.7659 0.5928 0.4475 0.058 Uiso 1 1 calc R . .
H24C H 0.7569 0.4750 0.5053 0.058 Uiso 1 1 calc R . .
C26 C 0.73755(8) 0.6713(3) 0.80099(19) 0.0269(6) Uani 1 1 d . . .
H26A H 0.7262 0.6173 0.7551 0.040 Uiso 1 1 calc R . .
H26B H 0.7135 0.7086 0.8330 0.040 Uiso 1 1 calc R . .
H26C H 0.7553 0.6256 0.8430 0.040 Uiso 1 1 calc R . .
C25 C 0.76563(8) 0.7706(3) 0.75616(18) 0.0226(6) Uani 1 1 d . . .
H26 H 0.7771 0.8237 0.8044 0.027 Uiso 1 1 calc R . .
C27 C 0.73693(9) 0.8489(3) 0.6935(2) 0.0298(6) Uani 1 1 d . . .
H27A H 0.7547 0.9110 0.6655 0.045 Uiso 1 1 calc R . .
H27B H 0.7140 0.8868 0.7284 0.045 Uiso 1 1 calc R . .
H27C H 0.7241 0.7981 0.6473 0.045 Uiso 1 1 calc R . .
C28 C 0.80145(8) 0.7721(2) 1.09659(19) 0.0217(6) Uani 1 1 d . . .
H28 H 0.8058 0.8398 1.0539 0.026 Uiso 1 1 calc R . .
C29 C 0.77033(9) 0.6810(3) 1.0516(2) 0.0269(6) Uani 1 1 d . . .
H29A H 0.7819 0.6575 0.9935 0.040 Uiso 1 1 calc R . .
H29B H 0.7420 0.7182 1.0436 0.040 Uiso 1 1 calc R . .
H29C H 0.7675 0.6099 1.0895 0.040 Uiso 1 1 calc R . .
C30 C 0.78111(9) 0.8256(3) 1.1832(2) 0.0278(6) Uani 1 1 d . . .
H30A H 0.7749 0.7607 1.2252 0.042 Uiso 1 1 calc R . .
H30B H 0.7543 0.8674 1.1681 0.042 Uiso 1 1 calc R . .
H30C H 0.8014 0.8821 1.2104 0.042 Uiso 1 1 calc R . .
C31 C 0.89435(9) 0.4844(3) 1.28194(18) 0.0245(6) Uani 1 1 d . . .
H31 H 0.8655 0.4809 1.3116 0.029 Uiso 1 1 calc R . .
C32 C 0.90410(11) 0.3575(3) 1.2453(2) 0.0351(7) Uani 1 1 d . . .
H32A H 0.8821 0.3354 1.2014 0.053 Uiso 1 1 calc R . .
H32B H 0.9038 0.2997 1.2945 0.053 Uiso 1 1 calc R . .
H32C H 0.9325 0.3572 1.2170 0.053 Uiso 1 1 calc R . .
C33 C 0.92781(9) 0.5233(3) 1.35423(19) 0.0300(6) Uani 1 1 d . . .
H33A H 0.9568 0.5233 1.3283 0.045 Uiso 1 1 calc R . .
H33B H 0.9268 0.4669 1.4043 0.045 Uiso 1 1 calc R . .
H33C H 0.9208 0.6040 1.3755 0.045 Uiso 1 1 calc R . .
C34 C 0.96603(8) 0.7394(3) 1.03444(18) 0.0218(5) Uani 1 1 d . . .
H34 H 0.9572 0.8028 0.9909 0.026 Uiso 1 1 calc R . .
C35 C 0.98761(10) 0.6367(3) 0.9809(2) 0.0375(7) Uani 1 1 d . . .
H35A H 0.9983 0.5755 1.0221 0.056 Uiso 1 1 calc R . .
H35B H 1.0117 0.6690 0.9462 0.056 Uiso 1 1 calc R . .
H35C H 0.9664 0.6008 0.9405 0.056 Uiso 1 1 calc R . .
C36 C 0.99850(10) 0.7968(3) 1.1003(2) 0.0371(7) Uani 1 1 d . . .
H36A H 0.9840 0.8592 1.1350 0.056 Uiso 1 1 calc R . .
H36B H 1.0224 0.8323 1.0669 0.056 Uiso 1 1 calc R . .
H36C H 1.0096 0.7351 1.1407 0.056 Uiso 1 1 calc R . .
C37 C 0.84994(9) 1.0222(2) 0.72897(18) 0.0219(5) Uani 1 1 d . . .
H37 H 0.8413 0.9656 0.6805 0.026 Uiso 1 1 calc R . .
C38 C 0.89069(10) 1.0920(3) 0.6969(2) 0.0295(6) Uani 1 1 d . . .
H38A H 0.8976 1.1553 0.7399 0.044 Uiso 1 1 calc R . .
H38B H 0.8850 1.1279 0.6385 0.044 Uiso 1 1 calc R . .
H38C H 0.9151 1.0367 0.6923 0.044 Uiso 1 1 calc R . .
C39 C 0.81191(9) 1.1109(3) 0.7444(2) 0.0296(6) Uani 1 1 d . . .
H39A H 0.7867 1.0666 0.7656 0.044 Uiso 1 1 calc R . .
H39B H 0.8049 1.1513 0.6883 0.044 Uiso 1 1 calc R . .
H39C H 0.8203 1.1706 0.7890 0.044 Uiso 1 1 calc R . .
C40 C 0.88677(8) 1.0149(2) 1.06228(18) 0.0205(5) Uani 1 1 d . . .
H40 H 0.8909 0.9554 1.1114 0.025 Uiso 1 1 calc R . .
C41 C 0.84806(9) 1.0983(3) 1.0885(2) 0.0271(6) Uani 1 1 d . . .
H41A H 0.8440 1.1593 1.0423 0.041 Uiso 1 1 calc R . .
H41B H 0.8543 1.1375 1.1455 0.041 Uiso 1 1 calc R . .
H41C H 0.8218 1.0502 1.0941 0.041 Uiso 1 1 calc R . .
C42 C 0.92890(9) 1.0908(3) 1.0549(2) 0.0272(6) Uani 1 1 d . . .
H42A H 0.9533 1.0379 1.0414 0.041 Uiso 1 1 calc R . .
H42B H 0.9342 1.1321 1.1115 0.041 Uiso 1 1 calc R . .
H42C H 0.9257 1.1500 1.0072 0.041 Uiso 1 1 calc R . .
C43 C 0.90482(9) 0.3888(2) 0.8771(2) 0.0255(6) Uani 1 1 d . . .
C44 C 0.87528(11) 0.4075(3) 0.8055(2) 0.0340(7) Uani 1 1 d . . .
H44 H 0.8853 0.4029 0.7458 0.041 Uiso 1 1 calc R . .
C45 C 0.83103(11) 0.4330(3) 0.8221(3) 0.0400(8) Uani 1 1 d . . .
H45 H 0.8118 0.4462 0.7739 0.048 Uiso 1 1 calc R . .
C46 C 0.81561(9) 0.4387(3) 0.9122(3) 0.0385(8) Uani 1 1 d . . .
H46 H 0.7858 0.4506 0.9238 0.046 Uiso 1 1 calc R . .
C47 C 0.84500(12) 0.4264(3) 0.9834(2) 0.0379(8) Uani 1 1 d . . .
H47 H 0.8353 0.4350 1.0431 0.045 Uiso 1 1 calc R . .
C48 C 0.88918(10) 0.4011(3) 0.9660(2) 0.0306(7) Uani 1 1 d . . .
H48 H 0.9086 0.3924 1.0145 0.037 Uiso 1 1 calc R . .
C49 C 0.95169(10) 0.3527(3) 0.8599(2) 0.0397(8) Uani 1 1 d . . .
H49A H 0.9699 0.3821 0.9087 0.060 Uiso 1 1 calc R . .
H49B H 0.9614 0.3877 0.8036 0.060 Uiso 1 1 calc R . .
H49C H 0.9538 0.2652 0.8566 0.060 Uiso 1 1 calc R . .
C91 C 0.99927(13) 1.0327(4) 0.3230(2) 0.0525(10) Uani 1 1 d . . .
H911 H 1.0118 0.9681 0.2873 0.079 Uiso 1 1 calc R . .
H912 H 1.0210 1.0637 0.3644 0.079 Uiso 1 1 calc R . .
H913 H 0.9896 1.0973 0.2837 0.079 Uiso 1 1 calc R . .
C92 C 0.96099(12) 0.9843(5) 0.3756(3) 0.0679(12) Uani 1 1 d . . .
H921 H 0.9714 0.9195 0.4152 0.081 Uiso 1 1 calc R . .
H922 H 0.9499 1.0494 0.4142 0.081 Uiso 1 1 calc R . .
C93 C 0.92462(13) 0.9370(5) 0.3215(3) 0.0622(11) Uani 1 1 d . . .
H931 H 0.9357 0.8706 0.2843 0.075 Uiso 1 1 calc R . .
H932 H 0.9149 1.0012 0.2807 0.075 Uiso 1 1 calc R . .
C94 C 0.88394(11) 0.8896(4) 0.3745(3) 0.0508(9) Uani 1 1 d . . .
H941 H 0.8649 0.8473 0.3320 0.061 Uiso 1 1 calc R . .
H942 H 0.8939 0.8299 0.4187 0.061 Uiso 1 1 calc R . .
C95 C 0.85768(14) 0.9821(4) 0.4224(3) 0.0610(11) Uani 1 1 d . . .
H951 H 0.8486 1.0449 0.3796 0.073 Uiso 1 1 calc R . .
H952 H 0.8756 1.0205 0.4688 0.073 Uiso 1 1 calc R . .
C96 C 0.81635(14) 0.9249(4) 0.4671(3) 0.0680(13) Uani 1 1 d . . .
H961 H 0.8000 0.8804 0.4222 0.102 Uiso 1 1 calc R . .
H962 H 0.7983 0.9886 0.4921 0.102 Uiso 1 1 calc R . .
H963 H 0.8252 0.8702 0.5148 0.102 Uiso 1 1 calc R . .

loop_
_atom_site_aniso_label
_atom_site_aniso_U_11
_atom_site_aniso_U_22
_atom_site_aniso_U_33
_atom_site_aniso_U_23
_atom_site_aniso_U_13
_atom_site_aniso_U_12
Co1 0.02793(18) 0.01569(16) 0.0585(2) -0.0025(2) 0.0076(2) -0.00085(15)
C1 0.0093(8) 0.0149(9) 0.0221(10) -0.0029(13) -0.0003(10) 0.0006(9)
C2 0.0072(10) 0.0196(13) 0.0192(12) -0.0046(11) 0.0025(9) -0.0006(9)
C3 0.0111(10) 0.0168(13) 0.0229(13) 0.0013(11) -0.0014(10) 0.0000(9)
C4 0.0146(9) 0.0132(10) 0.0288(11) -0.0021(14) -0.0019(10) 0.0004(9)
C5 0.0111(11) 0.0166(13) 0.0205(13) -0.0027(10) 0.0016(10) -0.0010(9)
C6 0.0096(10) 0.0159(13) 0.0185(12) 0.0013(10) 0.0023(9) 0.0007(9)
C7 0.0156(12) 0.0146(12) 0.0176(12) 0.0008(10) 0.0001(9) -0.0007(9)
C8 0.0136(11) 0.0200(13) 0.0178(12) 0.0016(10) 0.0010(9) -0.0013(9)
C9 0.0167(12) 0.0243(14) 0.0205(13) -0.0041(11) 0.0049(10) -0.0013(10)
C10 0.0221(13) 0.0269(14) 0.0195(13) -0.0037(11) 0.0025(10) -0.0053(11)
C11 0.0171(12) 0.0268(14) 0.0235(13) -0.0050(11) -0.0012(10) -0.0058(10)
C12 0.0159(12) 0.0196(13) 0.0203(13) -0.0048(10) -0.0011(10) -0.0011(10)
C13 0.0163(12) 0.0143(12) 0.0180(12) -0.0038(10) -0.0018(10) 0.0009(9)
C14 0.0182(12) 0.0188(13) 0.0219(13) -0.0022(10) 0.0010(10) -0.0015(10)
C15 0.0172(12) 0.0242(14) 0.0238(13) 0.0007(11) 0.0036(11) -0.0018(11)
C16 0.0254(13) 0.0227(14) 0.0165(12) -0.0016(10) -0.0008(10) -0.0007(11)
C17 0.0203(12) 0.0236(13) 0.0208(13) -0.0031(11) -0.0053(10) 0.0072(10)
C18 0.0153(12) 0.0207(13) 0.0199(13) -0.0048(10) -0.0008(10) 0.0004(10)
C19 0.0162(12) 0.0265(15) 0.0234(13) -0.0041(11) 0.0029(10) -0.0041(11)
C20 0.0178(13) 0.0385(18) 0.0434(18) 0.0017(14) -0.0037(12) 0.0003(12)
C21 0.0198(13) 0.0445(18) 0.0308(15) 0.0002(14) 0.0063(12) -0.0087(12)
C22 0.0262(14) 0.0410(18) 0.0255(15) -0.0141(13) 0.0039(12) -0.0069(13)
C23 0.0335(17) 0.0379(18) 0.0450(19) -0.0215(15) 0.0050(14) -0.0086(14)
C24 0.0352(17) 0.050(2) 0.0315(16) -0.0191(15) -0.0009(14) -0.0091(15)
C26 0.0177(12) 0.0348(16) 0.0283(14) -0.0047(12) 0.0035(11) -0.0006(11)
C25 0.0138(11) 0.0277(15) 0.0264(14) -0.0088(11) -0.0008(10) -0.0043(10)
C27 0.0198(13) 0.0317(16) 0.0379(16) -0.0051(13) -0.0014(11) 0.0028(12)
C28 0.0147(12) 0.0252(14) 0.0252(13) 0.0026(11) 0.0035(10) 0.0005(10)
C29 0.0187(13) 0.0321(15) 0.0299(14) -0.0033(13) 0.0015(11) 0.0031(11)
C30 0.0214(13) 0.0306(15) 0.0312(15) -0.0025(12) 0.0036(11) 0.0041(11)
C31 0.0192(13) 0.0276(15) 0.0266(14) 0.0045(11) 0.0019(11) 0.0026(11)
C32 0.0401(17) 0.0260(15) 0.0392(17) 0.0048(13) -0.0010(14) 0.0017(13)
C33 0.0234(14) 0.0411(17) 0.0255(14) 0.0080(13) -0.0065(11) 0.0012(12)
C34 0.0136(12) 0.0280(14) 0.0239(13) -0.0016(11) -0.0022(10) 0.0017(10)
C35 0.0284(15) 0.0395(18) 0.0446(19) -0.0086(15) 0.0129(14) 0.0032(13)
C36 0.0235(14) 0.055(2) 0.0333(16) -0.0055(15) -0.0027(12) -0.0114(14)
C37 0.0221(13) 0.0195(13) 0.0241(13) 0.0000(11) -0.0040(11) -0.0015(11)
C38 0.0323(15) 0.0262(15) 0.0300(16) 0.0091(12) -0.0004(12) -0.0052(12)
C39 0.0274(14) 0.0231(14) 0.0382(16) 0.0076(12) -0.0100(13) -0.0016(12)
C40 0.0209(13) 0.0190(13) 0.0216(13) -0.0036(11) -0.0005(10) -0.0004(10)
C41 0.0240(14) 0.0239(15) 0.0332(16) -0.0085(12) 0.0045(12) -0.0027(11)
C42 0.0202(13) 0.0291(15) 0.0323(15) -0.0084(12) -0.0027(11) -0.0053(11)
C43 0.0250(13) 0.0161(11) 0.0354(16) -0.0024(12) 0.0058(12) -0.0013(10)
C44 0.052(2) 0.0249(16) 0.0246(15) -0.0019(12) 0.0012(14) 0.0073(13)
C45 0.0382(18) 0.0265(17) 0.055(2) -0.0142(15) -0.0226(16) 0.0059(14)
C46 0.0226(13) 0.0180(13) 0.075(3) -0.0051(15) 0.0093(15) -0.0024(11)
C47 0.048(2) 0.0248(17) 0.0406(19) 0.0096(14) 0.0159(16) 0.0110(14)
C48 0.0369(17) 0.0250(16) 0.0299(15) -0.0013(12) -0.0033(13) 0.0072(13)
C49 0.0319(16) 0.0257(15) 0.062(2) -0.0057(14) 0.0093(14) 0.0021(12)
C91 0.047(2) 0.069(3) 0.041(2) 0.0008(19) 0.0012(16) -0.0172(19)
C92 0.044(2) 0.104(3) 0.056(3) 0.018(2) 0.0026(19) -0.017(2)
C93 0.051(2) 0.083(3) 0.053(2) 0.004(2) -0.0019(19) -0.005(2)
C94 0.0354(17) 0.073(3) 0.044(2) 0.0020(18) -0.0040(16) -0.0016(17)
C95 0.070(3) 0.056(2) 0.057(3) 0.0119(19) -0.006(2) 0.014(2)
C96 0.059(3) 0.088(3) 0.057(3) 0.012(2) 0.014(2) 0.039(2)

loop_
_atom_type_symbol
_atom_type_description
_atom_type_scat_dispersion_real
_atom_type_scat_dispersion_imag
_atom_type_scat_source
C C 0.0033 0.0016 'International Tables Vol C Tables 4.2.6.8 and 6.1.1.4'
H H 0.0000 0.0000 'International Tables Vol C Tables 4.2.6.8 and 6.1.1.4'
Co Co 0.3494 0.9721 'International Tables Vol C Tables 4.2.6.8 and 6.1.1.4'

loop_
_geom_angle_atom_site_label_1
_geom_angle_atom_site_label_2
_geom_angle_atom_site_label_3
_geom_angle
_geom_angle_site_symmetry_1
_geom_angle_site_symmetry_3
_geom_angle_publ_flag
C1 Co1 C45 130.46(12) . . ?
C1 Co1 C47 134.25(13) . . ?
C45 Co1 C47 68.37(14) . . ?
C1 Co1 C48 147.34(12) . . ?
C45 Co1 C48 80.33(13) . . ?
C47 Co1 C48 37.76(12) . . ?
C1 Co1 C44 142.53(13) . . ?
C45 Co1 C44 37.77(12) . . ?
C47 Co1 C44 80.35(13) . . ?
C48 Co1 C44 67.31(11) . . ?
C1 Co1 C46 127.55(10) . . ?
C45 Co1 C46 38.04(15) . . ?
C47 Co1 C46 37.37(13) . . ?
C48 Co1 C46 67.49(12) . . ?
C44 Co1 C46 67.94(13) . . ?
C1 Co1 C43 152.50(9) . . ?
C45 Co1 C43 67.81(11) . . ?
C47 Co1 C43 67.81(11) . . ?
C48 Co1 C43 37.22(11) . . ?
C44 Co1 C43 37.22(11) . . ?
C46 Co1 C43 79.82(10) . . ?
C2 C1 C6 117.23(18) . . ?
C2 C1 Co1 123.0(2) . . ?
C6 C1 Co1 119.7(2) . . ?
C3 C2 C1 121.9(2) . . ?
C3 C2 C7 121.1(2) . . ?
C1 C2 C7 117.1(2) . . ?
C4 C3 C2 118.3(2) . . ?
C4 C3 C37 119.3(2) . . ?
C2 C3 C37 122.3(2) . . ?
C3 C4 C5 122.7(2) . . ?
C3 C4 H04 118.6 . . ?
C5 C4 H04 118.6 . . ?
C4 C5 C6 117.8(2) . . ?
C4 C5 C40 120.2(2) . . ?
C6 C5 C40 122.1(2) . . ?
C5 C6 C1 122.1(2) . . ?
C5 C6 C13 120.4(2) . . ?
C1 C6 C13 117.5(2) . . ?
C12 C7 C8 119.2(2) . . ?
C12 C7 C2 121.0(2) . . ?
C8 C7 C2 119.8(2) . . ?
C9 C8 C7 118.9(2) . . ?
C9 C8 C19 119.1(2) . . ?
C7 C8 C19 122.0(2) . . ?
C10 C9 C8 122.8(2) . . ?
C10 C9 H09 118.6 . . ?
C8 C9 H09 118.6 . . ?
C9 C10 C11 117.5(2) . . ?
C9 C10 C22 119.0(2) . . ?
C11 C10 C22 123.5(2) . . ?
C10 C11 C12 122.1(2) . . ?
C10 C11 H11 118.9 . . ?
C12 C11 H11 118.9 . . ?
C11 C12 C7 119.3(2) . . ?
C11 C12 C25 118.6(2) . . ?
C7 C12 C25 122.1(2) . . ?
C14 C13 C18 119.8(2) . . ?
C14 C13 C6 119.1(2) . . ?
C18 C13 C6 121.0(2) . . ?
C15 C14 C13 119.3(2) . . ?
C15 C14 C28 119.2(2) . . ?
C13 C14 C28 121.5(2) . . ?
C16 C15 C14 121.9(2) . . ?
C16 C15 H15 119.1 . . ?
C14 C15 H15 119.1 . . ?
C17 C16 C15 117.6(2) . . ?
C17 C16 C31 122.2(2) . . ?
C15 C16 C31 120.1(2) . . ?
C16 C17 C18 122.6(2) . . ?
C16 C17 H17 118.7 . . ?
C18 C17 H17 118.7 . . ?
C17 C18 C13 118.4(2) . . ?
C17 C18 C34 120.4(2) . . ?
C13 C18 C34 121.1(2) . . ?
C20 C19 C21 110.5(2) . . ?
C20 C19 C8 111.8(2) . . ?
C21 C19 C8 111.6(2) . . ?
C20 C19 H19 107.6 . . ?
C21 C19 H19 107.6 . . ?
C8 C19 H19 107.6 . . ?
C19 C20 H20A 109.5 . . ?
C19 C20 H20B 109.5 . . ?
H20A C20 H20B 109.5 . . ?
C19 C20 H20C 109.5 . . ?
H20A C20 H20C 109.5 . . ?
H20B C20 H20C 109.5 . . ?
C19 C21 H21A 109.5 . . ?
C19 C21 H21B 109.5 . . ?
H21A C21 H21B 109.5 . . ?
C19 C21 H21C 109.5 . . ?
H21A C21 H21C 109.5 . . ?
H21B C21 H21C 109.5 . . ?
C24 C22 C10 114.8(2) . . ?
C24 C22 C23 111.3(3) . . ?
C10 C22 C23 110.3(2) . . ?
C24 C22 H22 106.7 . . ?
C10 C22 H22 106.7 . . ?
C23 C22 H22 106.7 . . ?
C22 C23 H23A 109.5 . . ?
C22 C23 H23B 109.5 . . ?
H23A C23 H23B 109.5 . . ?
C22 C23 H23C 109.5 . . ?
H23A C23 H23C 109.5 . . ?
H23B C23 H23C 109.5 . . ?
C22 C24 H24A 109.5 . . ?
C22 C24 H24B 109.5 . . ?
H24A C24 H24B 109.5 . . ?
C22 C24 H24C 109.5 . . ?
H24A C24 H24C 109.5 . . ?
H24B C24 H24C 109.5 . . ?
C25 C26 H26A 109.5 . . ?
C25 C26 H26B 109.5 . . ?
H26A C26 H26B 109.5 . . ?
C25 C26 H26C 109.5 . . ?
H26A C26 H26C 109.5 . . ?
H26B C26 H26C 109.5 . . ?
C12 C25 C26 112.7(2) . . ?
C12 C25 C27 110.7(2) . . ?
C26 C25 C27 109.8(2) . . ?
C12 C25 H26 107.8 . . ?
C26 C25 H26 107.8 . . ?
C27 C25 H26 107.8 . . ?
C25 C27 H27A 109.5 . . ?
C25 C27 H27B 109.5 . . ?
H27A C27 H27B 109.5 . . ?
C25 C27 H27C 109.5 . . ?
H27A C27 H27C 109.5 . . ?
H27B C27 H27C 109.5 . . ?
C14 C28 C29 111.1(2) . . ?
C14 C28 C30 112.1(2) . . ?
C29 C28 C30 111.1(2) . . ?
C14 C28 H28 107.4 . . ?
C29 C28 H28 107.4 . . ?
C30 C28 H28 107.4 . . ?
C28 C29 H29A 109.5 . . ?
C28 C29 H29B 109.5 . . ?
H29A C29 H29B 109.5 . . ?
C28 C29 H29C 109.5 . . ?
H29A C29 H29C 109.5 . . ?
H29B C29 H29C 109.5 . . ?
C28 C30 H30A 109.5 . . ?
C28 C30 H30B 109.5 . . ?
H30A C30 H30B 109.5 . . ?
C28 C30 H30C 109.5 . . ?
H30A C30 H30C 109.5 . . ?
H30B C30 H30C 109.5 . . ?
C16 C31 C32 111.6(2) . . ?
C16 C31 C33 111.5(2) . . ?
C32 C31 C33 111.7(2) . . ?
C16 C31 H31 107.2 . . ?
C32 C31 H31 107.2 . . ?
C33 C31 H31 107.2 . . ?
C31 C32 H32A 109.5 . . ?
C31 C32 H32B 109.5 . . ?
H32A C32 H32B 109.5 . . ?
C31 C32 H32C 109.5 . . ?
H32A C32 H32C 109.5 . . ?
H32B C32 H32C 109.5 . . ?
C31 C33 H33A 109.5 . . ?
C31 C33 H33B 109.5 . . ?
H33A C33 H33B 109.5 . . ?
C31 C33 H33C 109.5 . . ?
H33A C33 H33C 109.5 . . ?
H33B C33 H33C 109.5 . . ?
C36 C34 C35 110.8(2) . . ?
C36 C34 C18 111.4(2) . . ?
C35 C34 C18 111.8(2) . . ?
C36 C34 H34 107.6 . . ?
C35 C34 H34 107.6 . . ?
C18 C34 H34 107.6 . . ?
C34 C35 H35A 109.5 . . ?
C34 C35 H35B 109.5 . . ?
H35A C35 H35B 109.5 . . ?
C34 C35 H35C 109.5 . . ?
H35A C35 H35C 109.5 . . ?
H35B C35 H35C 109.5 . . ?
C34 C36 H36A 109.5 . . ?
C34 C36 H36B 109.5 . . ?
H36A C36 H36B 109.5 . . ?
C34 C36 H36C 109.5 . . ?
H36A C36 H36C 109.5 . . ?
H36B C36 H36C 109.5 . . ?
C3 C37 C39 111.4(2) . . ?
C3 C37 C38 111.6(2) . . ?
C39 C37 C38 110.0(2) . . ?
C3 C37 H37 107.9 . . ?
C39 C37 H37 107.9 . . ?
C38 C37 H37 107.9 . . ?
C37 C38 H38A 109.5 . . ?
C37 C38 H38B 109.5 . . ?
H38A C38 H38B 109.5 . . ?
C37 C38 H38C 109.5 . . ?
H38A C38 H38C 109.5 . . ?
H38B C38 H38C 109.5 . . ?
C37 C39 H39A 109.5 . . ?
C37 C39 H39B 109.5 . . ?
H39A C39 H39B 109.5 . . ?
C37 C39 H39C 109.5 . . ?
H39A C39 H39C 109.5 . . ?
H39B C39 H39C 109.5 . . ?
C5 C40 C42 112.0(2) . . ?
C5 C40 C41 111.6(2) . . ?
C42 C40 C41 109.6(2) . . ?
C5 C40 H40 107.8 . . ?
C42 C40 H40 107.8 . . ?
C41 C40 H40 107.8 . . ?
C40 C41 H41A 109.5 . . ?
C40 C41 H41B 109.5 . . ?
H41A C41 H41B 109.5 . . ?
C40 C41 H41C 109.5 . . ?
H41A C41 H41C 109.5 . . ?
H41B C41 H41C 109.5 . . ?
C40 C42 H42A 109.5 . . ?
C40 C42 H42B 109.5 . . ?
H42A C42 H42B 109.5 . . ?
C40 C42 H42C 109.5 . . ?
H42A C42 H42C 109.5 . . ?
H42B C42 H42C 109.5 . . ?
C48 C43 C44 118.2(3) . . ?
C48 C43 C49 120.4(3) . . ?
C44 C43 C49 121.4(3) . . ?
C48 C43 Co1 69.40(16) . . ?
C44 C43 Co1 69.48(17) . . ?
C49 C43 Co1 134.64(19) . . ?
C45 C44 C43 121.1(3) . . ?
C45 C44 Co1 70.31(18) . . ?
C43 C44 Co1 73.30(17) . . ?
C45 C44 H44 119.5 . . ?
C43 C44 H44 119.5 . . ?
Co1 C44 H44 129.4 . . ?
C44 C45 C46 119.7(3) . . ?
C44 C45 Co1 71.92(19) . . ?
C46 C45 Co1 71.94(18) . . ?
C44 C45 H45 120.2 . . ?
C46 C45 H45 120.2 . . ?
Co1 C45 H45 128.1 . . ?
C47 C46 C45 119.6(3) . . ?
C47 C46 Co1 70.39(18) . . ?
C45 C46 Co1 70.01(18) . . ?
C47 C46 H46 120.2 . . ?
C45 C46 H46 120.2 . . ?
Co1 C46 H46 132.3 . . ?
C46 C47 C48 120.1(3) . . ?
C46 C47 Co1 72.24(18) . . ?
C48 C47 Co1 71.79(18) . . ?
C46 C47 H47 119.9 . . ?
C48 C47 H47 119.9 . . ?
Co1 C47 H47 128.2 . . ?
C47 C48 C43 121.2(3) . . ?
C47 C48 Co1 70.45(17) . . ?
C43 C48 Co1 73.38(17) . . ?
C47 C48 H48 119.4 . . ?
C43 C48 H48 119.4 . . ?
Co1 C48 H48 129.2 . . ?
C43 C49 H49A 109.5 . . ?
C43 C49 H49B 109.5 . . ?
H49A C49 H49B 109.5 . . ?
C43 C49 H49C 109.5 . . ?
H49A C49 H49C 109.5 . . ?
H49B C49 H49C 109.5 . . ?
C92 C91 H911 109.5 . . ?
C92 C91 H912 109.5 . . ?
H911 C91 H912 109.5 . . ?
C92 C91 H913 109.5 . . ?
H911 C91 H913 109.5 . . ?
H912 C91 H913 109.5 . . ?
C93 C92 C91 115.7(4) . . ?
C93 C92 H921 108.3 . . ?
C91 C92 H921 108.3 . . ?
C93 C92 H922 108.3 . . ?
C91 C92 H922 108.3 . . ?
H921 C92 H922 107.4 . . ?
C92 C93 C94 116.7(3) . . ?
C92 C93 H931 108.1 . . ?
C94 C93 H931 108.1 . . ?
C92 C93 H932 108.1 . . ?
C94 C93 H932 108.1 . . ?
H931 C93 H932 107.3 . . ?
C95 C94 C93 116.4(4) . . ?
C95 C94 H941 108.2 . . ?
C93 C94 H941 108.2 . . ?
C95 C94 H942 108.2 . . ?
C93 C94 H942 108.2 . . ?
H941 C94 H942 107.3 . . ?
C94 C95 C96 111.5(3) . . ?
C94 C95 H951 109.3 . . ?
C96 C95 H951 109.3 . . ?
C94 C95 H952 109.3 . . ?
C96 C95 H952 109.3 . . ?
H951 C95 H952 108.0 . . ?
C95 C96 H961 109.5 . . ?
C95 C96 H962 109.5 . . ?
H961 C96 H962 109.5 . . ?
C95 C96 H963 109.5 . . ?
H961 C96 H963 109.5 . . ?
H962 C96 H963 109.5 . . ?

loop_
_geom_bond_atom_site_label_1
_geom_bond_atom_site_label_2
_geom_bond_distance
_geom_bond_site_symmetry_2
_geom_bond_publ_flag
Co1 C1 2.021(2) . ?
Co1 C45 2.145(3) . ?
Co1 C47 2.147(3) . ?
Co1 C48 2.164(3) . ?
Co1 C44 2.166(3) . ?
Co1 C46 2.170(3) . ?
Co1 C43 2.215(3) . ?
C1 C2 1.410(4) . ?
C1 C6 1.410(4) . ?
C2 C3 1.406(4) . ?
C2 C7 1.516(3) . ?
C3 C4 1.378(4) . ?
C3 C37 1.523(4) . ?
C4 C5 1.397(4) . ?
C4 H04 0.9300 . ?
C5 C6 1.405(4) . ?
C5 C40 1.522(4) . ?
C6 C13 1.515(3) . ?
C7 C12 1.407(3) . ?
C7 C8 1.416(4) . ?
C8 C9 1.390(4) . ?
C8 C19 1.524(3) . ?
C9 C10 1.387(3) . ?
C9 H09 0.9300 . ?
C10 C11 1.389(4) . ?
C10 C22 1.523(4) . ?
C11 C12 1.399(4) . ?
C11 H11 0.9300 . ?
C12 C25 1.515(4) . ?
C13 C14 1.404(4) . ?
C13 C18 1.410(3) . ?
C14 C15 1.396(4) . ?
C14 C28 1.521(4) . ?
C15 C16 1.392(4) . ?
C15 H15 0.9300 . ?
C16 C17 1.390(4) . ?
C16 C31 1.512(4) . ?
C17 C18 1.399(4) . ?
C17 H17 0.9300 . ?
C18 C34 1.526(3) . ?
C19 C20 1.520(4) . ?
C19 C21 1.524(4) . ?
C19 H19 0.9800 . ?
C20 H20A 0.9600 . ?
C20 H20B 0.9600 . ?
C20 H20C 0.9600 . ?
C21 H21A 0.9600 . ?
C21 H21B 0.9600 . ?
C21 H21C 0.9600 . ?
C22 C24 1.520(4) . ?
C22 C23 1.527(5) . ?
C22 H22 0.9800 . ?
C23 H23A 0.9600 . ?
C23 H23B 0.9600 . ?
C23 H23C 0.9600 . ?
C24 H24A 0.9600 . ?
C24 H24B 0.9600 . ?
C24 H24C 0.9600 . ?
C26 C25 1.531(4) . ?
C26 H26A 0.9600 . ?
C26 H26B 0.9600 . ?
C26 H26C 0.9600 . ?
C25 C27 1.531(4) . ?
C25 H26 0.9800 . ?
C27 H27A 0.9600 . ?
C27 H27B 0.9600 . ?
C27 H27C 0.9600 . ?
C28 C29 1.525(4) . ?
C28 C30 1.531(4) . ?
C28 H28 0.9800 . ?
C29 H29A 0.9600 . ?
C29 H29B 0.9600 . ?
C29 H29C 0.9600 . ?
C30 H30A 0.9600 . ?
C30 H30B 0.9600 . ?
C30 H30C 0.9600 . ?
C31 C32 1.518(4) . ?
C31 C33 1.531(4) . ?
C31 H31 0.9800 . ?
C32 H32A 0.9600 . ?
C32 H32B 0.9600 . ?
C32 H32C 0.9600 . ?
C33 H33A 0.9600 . ?
C33 H33B 0.9600 . ?
C33 H33C 0.9600 . ?
C34 C36 1.519(4) . ?
C34 C35 1.520(4) . ?
C34 H34 0.9800 . ?
C35 H35A 0.9600 . ?
C35 H35B 0.9600 . ?
C35 H35C 0.9600 . ?
C36 H36A 0.9600 . ?
C36 H36B 0.9600 . ?
C36 H36C 0.9600 . ?
C37 C39 1.526(4) . ?
C37 C38 1.530(4) . ?
C37 H37 0.9800 . ?
C38 H38A 0.9600 . ?
C38 H38B 0.9600 . ?
C38 H38C 0.9600 . ?
C39 H39A 0.9600 . ?
C39 H39B 0.9600 . ?
C39 H39C 0.9600 . ?
C40 C42 1.530(4) . ?
C40 C41 1.538(4) . ?
C40 H40 0.9800 . ?
C41 H41A 0.9600 . ?
C41 H41B 0.9600 . ?
C41 H41C 0.9600 . ?
C42 H42A 0.9600 . ?
C42 H42B 0.9600 . ?
C42 H42C 0.9600 . ?
C43 C48 1.398(4) . ?
C43 C44 1.399(4) . ?
C43 C49 1.500(4) . ?
C44 C45 1.396(5) . ?
C44 H44 0.9300 . ?
C45 C46 1.407(5) . ?
C45 H45 0.9300 . ?
C46 C47 1.383(5) . ?
C46 H46 0.9300 . ?
C47 C48 1.395(5) . ?
C47 H47 0.9300 . ?
C48 H48 0.9300 . ?
C49 H49A 0.9600 . ?
C49 H49B 0.9600 . ?
C49 H49C 0.9600 . ?
C91 C92 1.494(5) . ?
C91 H911 0.9600 . ?
C91 H912 0.9600 . ?
C91 H913 0.9600 . ?
C92 C93 1.457(6) . ?
C92 H921 0.9700 . ?
C92 H922 0.9700 . ?
C93 C94 1.551(5) . ?
C93 H931 0.9700 . ?
C93 H932 0.9700 . ?
C94 C95 1.468(5) . ?
C94 H941 0.9700 . ?
C94 H942 0.9700 . ?
C95 C96 1.550(6) . ?
C95 H951 0.9700 . ?
C95 H952 0.9700 . ?
C96 H961 0.9600 . ?
C96 H962 0.9600 . ?
C96 H963 0.9600 . ?

loop_
_geom_torsion_atom_site_label_1
_geom_torsion_atom_site_label_2
_geom_torsion_atom_site_label_3
_geom_torsion_atom_site_label_4
_geom_torsion
_geom_torsion_site_symmetry_1
_geom_torsion_site_symmetry_2
_geom_torsion_site_symmetry_3
_geom_torsion_site_symmetry_4
_geom_torsion_publ_flag
C45 Co1 C1 C2 -37.5(3) . . . . ?
C47 Co1 C1 C2 -136.4(2) . . . . ?
C48 Co1 C1 C2 165.3(2) . . . . ?
C44 Co1 C1 C2 15.9(3) . . . . ?
C46 Co1 C1 C2 -87.0(2) . . . . ?
C43 Co1 C1 C2 86.8(3) . . . . ?
C45 Co1 C1 C6 144.6(2) . . . . ?
C47 Co1 C1 C6 45.7(2) . . . . ?
C48 Co1 C1 C6 -12.6(3) . . . . ?
C44 Co1 C1 C6 -162.0(2) . . . . ?
C46 Co1 C1 C6 95.1(2) . . . . ?
C43 Co1 C1 C6 -91.2(3) . . . . ?
C6 C1 C2 C3 1.5(4) . . . . ?
Co1 C1 C2 C3 -176.50(18) . . . . ?
C6 C1 C2 C7 -178.52(18) . . . . ?
Co1 C1 C2 C7 3.5(3) . . . . ?
C1 C2 C3 C4 0.1(4) . . . . ?
C7 C2 C3 C4 -179.9(2) . . . . ?
C1 C2 C3 C37 -179.8(2) . . . . ?
C7 C2 C3 C37 0.2(4) . . . . ?
C2 C3 C4 C5 -1.5(4) . . . . ?
C37 C3 C4 C5 178.4(2) . . . . ?
C3 C4 C5 C6 1.3(4) . . . . ?
C3 C4 C5 C40 -178.4(2) . . . . ?
C4 C5 C6 C1 0.4(4) . . . . ?
C40 C5 C6 C1 -179.9(2) . . . . ?
C4 C5 C6 C13 -177.6(2) . . . . ?
C40 C5 C6 C13 2.1(4) . . . . ?
C2 C1 C6 C5 -1.7(4) . . . . ?
Co1 C1 C6 C5 176.32(18) . . . . ?
C2 C1 C6 C13 176.34(18) . . . . ?
Co1 C1 C6 C13 -5.6(3) . . . . ?
C3 C2 C7 C12 -88.0(3) . . . . ?
C1 C2 C7 C12 92.0(3) . . . . ?
C3 C2 C7 C8 93.5(3) . . . . ?
C1 C2 C7 C8 -86.5(3) . . . . ?
C12 C7 C8 C9 -4.3(4) . . . . ?
C2 C7 C8 C9 174.2(2) . . . . ?
C12 C7 C8 C19 174.0(2) . . . . ?
C2 C7 C8 C19 -7.5(4) . . . . ?
C7 C8 C9 C10 0.6(4) . . . . ?
C19 C8 C9 C10 -177.7(3) . . . . ?
C8 C9 C10 C11 2.6(4) . . . . ?
C8 C9 C10 C22 -178.9(3) . . . . ?
C9 C10 C11 C12 -2.0(4) . . . . ?
C22 C10 C11 C12 179.5(3) . . . . ?
C10 C11 C12 C7 -1.6(4) . . . . ?
C10 C11 C12 C25 176.4(3) . . . . ?
C8 C7 C12 C11 4.8(4) . . . . ?
C2 C7 C12 C11 -173.7(2) . . . . ?
C8 C7 C12 C25 -173.2(2) . . . . ?
C2 C7 C12 C25 8.3(4) . . . . ?
C5 C6 C13 C14 88.4(3) . . . . ?
C1 C6 C13 C14 -89.6(3) . . . . ?
C5 C6 C13 C18 -95.5(3) . . . . ?
C1 C6 C13 C18 86.4(3) . . . . ?
C18 C13 C14 C15 -5.9(4) . . . . ?
C6 C13 C14 C15 170.2(2) . . . . ?
C18 C13 C14 C28 174.4(2) . . . . ?
C6 C13 C14 C28 -9.5(4) . . . . ?
C13 C14 C15 C16 0.9(4) . . . . ?
C28 C14 C15 C16 -179.3(2) . . . . ?
C14 C15 C16 C17 3.6(4) . . . . ?
C14 C15 C16 C31 -177.2(2) . . . . ?
C15 C16 C17 C18 -3.3(4) . . . . ?
C31 C16 C17 C18 177.5(2) . . . . ?
C16 C17 C18 C13 -1.5(4) . . . . ?
C16 C17 C18 C34 175.4(2) . . . . ?
C14 C13 C18 C17 6.1(4) . . . . ?
C6 C13 C18 C17 -169.9(2) . . . . ?
C14 C13 C18 C34 -170.8(2) . . . . ?
C6 C13 C18 C34 13.2(4) . . . . ?
C9 C8 C19 C20 -70.6(3) . . . . ?
C7 C8 C19 C20 111.1(3) . . . . ?
C9 C8 C19 C21 53.6(3) . . . . ?
C7 C8 C19 C21 -124.7(3) . . . . ?
C9 C10 C22 C24 -162.6(3) . . . . ?
C11 C10 C22 C24 15.8(4) . . . . ?
C9 C10 C22 C23 70.8(3) . . . . ?
C11 C10 C22 C23 -110.8(3) . . . . ?
C11 C12 C25 C26 63.4(3) . . . . ?
C7 C12 C25 C26 -118.7(3) . . . . ?
C11 C12 C25 C27 -60.0(3) . . . . ?
C7 C12 C25 C27 118.0(3) . . . . ?
C15 C14 C28 C29 -75.3(3) . . . . ?
C13 C14 C28 C29 104.4(3) . . . . ?
C15 C14 C28 C30 49.6(3) . . . . ?
C13 C14 C28 C30 -130.6(3) . . . . ?
C17 C16 C31 C32 -68.8(3) . . . . ?
C15 C16 C31 C32 112.1(3) . . . . ?
C17 C16 C31 C33 57.0(3) . . . . ?
C15 C16 C31 C33 -122.2(3) . . . . ?
C17 C18 C34 C36 -56.5(3) . . . . ?
C13 C18 C34 C36 120.4(3) . . . . ?
C17 C18 C34 C35 68.1(3) . . . . ?
C13 C18 C34 C35 -115.0(3) . . . . ?
C4 C3 C37 C39 -57.0(3) . . . . ?
C2 C3 C37 C39 122.9(3) . . . . ?
C4 C3 C37 C38 66.3(3) . . . . ?
C2 C3 C37 C38 -113.7(3) . . . . ?
C4 C5 C40 C42 -62.8(3) . . . . ?
C6 C5 C40 C42 117.6(3) . . . . ?
C4 C5 C40 C41 60.6(3) . . . . ?
C6 C5 C40 C41 -119.1(3) . . . . ?
C1 Co1 C43 C48 119.0(3) . . . . ?
C45 Co1 C43 C48 -103.7(2) . . . . ?
C47 Co1 C43 C48 -29.01(19) . . . . ?
C44 Co1 C43 C48 -132.8(3) . . . . ?
C46 Co1 C43 C48 -65.99(19) . . . . ?
C1 Co1 C43 C44 -108.2(3) . . . . ?
C45 Co1 C43 C44 29.0(2) . . . . ?
C47 Co1 C43 C44 103.7(2) . . . . ?
C48 Co1 C43 C44 132.8(3) . . . . ?
C46 Co1 C43 C44 66.8(2) . . . . ?
C1 Co1 C43 C49 6.2(5) . . . . ?
C45 Co1 C43 C49 143.4(4) . . . . ?
C47 Co1 C43 C49 -141.8(3) . . . . ?
C48 Co1 C43 C49 -112.8(4) . . . . ?
C44 Co1 C43 C49 114.4(4) . . . . ?
C46 Co1 C43 C49 -178.8(3) . . . . ?
C48 C43 C44 C45 -2.5(4) . . . . ?
C49 C43 C44 C45 175.7(3) . . . . ?
Co1 C43 C44 C45 -53.7(3) . . . . ?
C48 C43 C44 Co1 51.2(2) . . . . ?
C49 C43 C44 Co1 -130.6(3) . . . . ?
C1 Co1 C44 C45 -93.3(3) . . . . ?
C47 Co1 C44 C45 67.0(2) . . . . ?
C48 Co1 C44 C45 104.0(2) . . . . ?
C46 Co1 C44 C45 30.2(2) . . . . ?
C43 Co1 C44 C45 132.8(3) . . . . ?
C1 Co1 C44 C43 133.87(17) . . . . ?
C45 Co1 C44 C43 -132.8(3) . . . . ?
C47 Co1 C44 C43 -65.83(19) . . . . ?
C48 Co1 C44 C43 -28.77(17) . . . . ?
C46 Co1 C44 C43 -102.6(2) . . . . ?
C43 C44 C45 C46 -0.7(5) . . . . ?
Co1 C44 C45 C46 -55.9(3) . . . . ?
C43 C44 C45 Co1 55.1(3) . . . . ?
C1 Co1 C45 C44 127.0(2) . . . . ?
C47 Co1 C45 C44 -102.6(2) . . . . ?
C48 Co1 C45 C44 -65.2(2) . . . . ?
C46 Co1 C45 C44 -130.9(3) . . . . ?
C43 Co1 C45 C44 -28.64(19) . . . . ?
C1 Co1 C45 C46 -102.1(2) . . . . ?
C47 Co1 C45 C46 28.30(18) . . . . ?
C48 Co1 C45 C46 65.63(19) . . . . ?
C44 Co1 C45 C46 130.9(3) . . . . ?
C43 Co1 C45 C46 102.2(2) . . . . ?
C44 C45 C46 C47 4.0(5) . . . . ?
Co1 C45 C46 C47 -51.9(3) . . . . ?
C44 C45 C46 Co1 55.8(3) . . . . ?
C1 Co1 C46 C47 -116.3(2) . . . . ?
C45 Co1 C46 C47 133.4(3) . . . . ?
C48 Co1 C46 C47 29.87(18) . . . . ?
C44 Co1 C46 C47 103.4(2) . . . . ?
C43 Co1 C46 C47 66.60(19) . . . . ?
C1 Co1 C46 C45 110.2(2) . . . . ?
C47 Co1 C46 C45 -133.4(3) . . . . ?
C48 Co1 C46 C45 -103.6(2) . . . . ?
C44 Co1 C46 C45 -29.99(18) . . . . ?
C43 Co1 C46 C45 -66.84(19) . . . . ?
C45 C46 C47 C48 -3.9(4) . . . . ?
Co1 C46 C47 C48 -55.6(3) . . . . ?
C45 C46 C47 Co1 51.7(3) . . . . ?
C1 Co1 C47 C46 97.3(2) . . . . ?
C45 Co1 C47 C46 -28.78(18) . . . . ?
C48 Co1 C47 C46 -131.3(3) . . . . ?
C44 Co1 C47 C46 -66.11(19) . . . . ?
C43 Co1 C47 C46 -102.7(2) . . . . ?
C1 Co1 C47 C48 -131.44(19) . . . . ?
C45 Co1 C47 C48 102.5(2) . . . . ?
C44 Co1 C47 C48 65.2(2) . . . . ?
C46 Co1 C47 C48 131.3(3) . . . . ?
C43 Co1 C47 C48 28.62(19) . . . . ?
C46 C47 C48 C43 0.6(5) . . . . ?
Co1 C47 C48 C43 -55.2(3) . . . . ?
C46 C47 C48 Co1 55.8(3) . . . . ?
C44 C43 C48 C47 2.6(4) . . . . ?
C49 C43 C48 C47 -175.6(3) . . . . ?
Co1 C43 C48 C47 53.9(3) . . . . ?
C44 C43 C48 Co1 -51.3(2) . . . . ?
C49 C43 C48 Co1 130.5(2) . . . . ?
C1 Co1 C48 C47 95.6(3) . . . . ?
C45 Co1 C48 C47 -67.0(2) . . . . ?
C44 Co1 C48 C47 -104.1(2) . . . . ?
C46 Co1 C48 C47 -29.6(2) . . . . ?
C43 Co1 C48 C47 -132.8(3) . . . . ?
C1 Co1 C48 C43 -131.6(2) . . . . ?
C45 Co1 C48 C43 65.85(18) . . . . ?
C47 Co1 C48 C43 132.8(3) . . . . ?
C44 Co1 C48 C43 28.78(17) . . . . ?
C46 Co1 C48 C43 103.3(2) . . . . ?
C91 C92 C93 C94 -178.4(4) . . . . ?
C92 C93 C94 C95 68.5(5) . . . . ?
C93 C94 C95 C96 176.2(4) . . . . ?
